data_2232413
loop_
_publ_author_name
'Visser, Hendrik G.'
'Roodt, Andreas'
'Volmink, Amanda-lee'
'Kemp, Gerdus'

_publ_section_title
;
 <i>fac</i>-Tricarbonyl(pyridine-\k<i>N</i>)(1,1,1-trifluoroacetylacetonato-\k^2^<i>O</i>,<i>O</i>')rhenium(I)
;
_journal_coeditor_code NG5257
_journal_issue 11
_journal_name_full 'Acta Crystallographica Section E'
_journal_page_first m1631
_journal_paper_doi 10.1107/S160053681104476X
_journal_volume 67
_journal_year 2011
_chemical_formula_iupac '[Re (C5 H4 F3 O2) (C5 H5 N) (C O)3]'
_chemical_formula_moiety 'C13 H9 F3 N O5 Re'
_chemical_formula_sum 'C13 H9 F3 N O5 Re'
_chemical_formula_weight 502.41
_chemical_name_systematic
;
<i>fac</i>-Tricarbonyl(pyridine-\k<i>N</i>)(1,1,1-trifluoroacetylacetonato-
\k^2^<i>O</i>,<i>O</i>')rhenium(I)
;
_space_group_IT_number 14
_symmetry_cell_setting monoclinic
_symmetry_space_group_name_Hall '-P 2ybc'
_symmetry_space_group_name_H-M 'P 1 21/c 1'
_atom_sites_solution_hydrogens geom
_atom_sites_solution_primary direct
_atom_sites_solution_secondary difmap
_audit_creation_method 'WinGX routine CIF_UPDATE'
_cell_angle_alpha 90
_cell_angle_beta 103.271(5)
_cell_angle_gamma 90
_cell_formula_units_Z 4
_cell_length_a 15.561(2)
_cell_length_b 6.982(3)
_cell_length_c 14.082(5)
_cell_measurement_reflns_used 7262
_cell_measurement_temperature 100(2)
_cell_measurement_theta_max 28.23
_cell_measurement_theta_min 2.69
_cell_volume 1489.1(9)
_computing_cell_refinement 'SAINT-Plus (Bruker, 2004)'
_computing_data_collection 'APEX2 (Bruker, 2010)'
_computing_data_reduction 'SAINT-Plus (Bruker, 2004)'
_computing_molecular_graphics 'DIAMOND (Brandenburg & Putz, 2005)'
_computing_publication_material 'WinGX (Farrugia, 1999)'
_computing_structure_refinement 'SHELXL97 (Sheldrick, 2008)'
_computing_structure_solution 'SHELXS97 (Sheldrick, 2008)'
_diffrn_ambient_temperature 100(2)
_diffrn_measured_fraction_theta_full 1
_diffrn_measured_fraction_theta_max 1
_diffrn_measurement_device_type
;
Bruker X8 APEXII 4K Kappa CCD
;
_diffrn_measurement_method '\f and \w scans'
_diffrn_radiation_monochromator graphite
_diffrn_radiation_source 'fine-focus sealed tube'
_diffrn_radiation_type MoK\a
_diffrn_radiation_wavelength 0.71073
_diffrn_reflns_av_R_equivalents 0.0397
_diffrn_reflns_limit_h_max 20
_diffrn_reflns_limit_h_min -20
_diffrn_reflns_limit_k_max 9
_diffrn_reflns_limit_k_min -9
_diffrn_reflns_limit_l_max 16
_diffrn_reflns_limit_l_min -18
_diffrn_reflns_number 17351
_diffrn_reflns_theta_full 28
_diffrn_reflns_theta_max 28
_diffrn_reflns_theta_min 2.69
_exptl_absorpt_coefficient_mu 8.217
_exptl_absorpt_correction_T_max 0.778
_exptl_absorpt_correction_T_min 0.328
_exptl_absorpt_correction_type multi-scan
_exptl_absorpt_process_details '(SADABS; Bruker, 2004)'
_exptl_crystal_colour yellow
_exptl_crystal_density_diffrn 2.241
_exptl_crystal_density_method 'not measured'
_exptl_crystal_description needle
_exptl_crystal_F_000 944
_exptl_crystal_size_max 0.15
_exptl_crystal_size_mid 0.1
_exptl_crystal_size_min 0.03
_refine_diff_density_max 1.427
_refine_diff_density_min -1.088
_refine_ls_extinction_method none
_refine_ls_goodness_of_fit_ref 1.059
_refine_ls_hydrogen_treatment constr
_refine_ls_matrix_type full
_refine_ls_number_parameters 209
_refine_ls_number_reflns 3603
_refine_ls_number_restraints 0
_refine_ls_restrained_S_all 1.059
_refine_ls_R_factor_all 0.0323
_refine_ls_R_factor_gt 0.0251
_refine_ls_shift/su_max 0.001
_refine_ls_shift/su_mean 0
_refine_ls_structure_factor_coef Fsqd
_refine_ls_weighting_details 'calc w=1/[\s^2^(Fo^2^)+(0.0265P)^2^+2.5868P] where P=(Fo^2^+2Fc^2^)/3'
_refine_ls_weighting_scheme calc
_refine_ls_wR_factor_ref 0.0593
_reflns_number_gt 3104
_reflns_number_total 3603
_reflns_threshold_expression I>2\s(I)
_cod_data_source_file ng5257.cif
_cod_data_source_block I
_cod_original_sg_symbol_H-M 'P 21/c'
_cod_database_code 2232413
_cod_database_fobs_code 2232413

loop_
_symmetry_equiv_pos_as_xyz
'x, y, z'
'-x, y+1/2, -z+1/2'
'-x, -y, -z'
'x, -y-1/2, z-1/2'

loop_
_atom_site_type_symbol
_atom_site_label
_atom_site_fract_x
_atom_site_fract_y
_atom_site_fract_z
_atom_site_U_iso_or_equiv
_atom_site_adp_type
_atom_site_calc_flag
_atom_site_refinement_flags
_atom_site_occupancy
C C1 0.3352(3) 0.1319(6) 0.0313(3) 0.0209(9) Uani d . 1
C C2 0.3897(3) 0.2909(6) 0.0641(3) 0.0233(9) Uani d . 1
H H2 0.436 0.3153 0.0341 0.028 Uiso calc R 1
C C3 0.3793(3) 0.4120(6) 0.1371(3) 0.0211(9) Uani d . 1
C C4 0.3568(3) 0.0060(7) -0.0476(3) 0.0289(10) Uani d . 1
H H4A 0.3044 -0.0147 -0.0978 0.043 Uiso calc R 1
H H4B 0.3791 -0.1148 -0.0199 0.043 Uiso calc R 1
H H4C 0.4006 0.0677 -0.0751 0.043 Uiso calc R 1
C C5 0.4426(3) 0.5780(7) 0.1659(4) 0.0292(10) Uani d . 1
C C11 0.2715(3) 0.0553(6) 0.2774(3) 0.0224(9) Uani d . 1
C C12 0.1608(3) 0.3619(6) 0.2583(3) 0.0193(8) Uani d . 1
C C13 0.1142(3) 0.0508(6) 0.1529(3) 0.0178(8) Uani d . 1
C C21 0.1734(3) 0.5963(6) 0.0479(3) 0.0189(8) Uani d . 1
H H21 0.2129 0.6478 0.1015 0.023 Uiso calc R 1
C C22 0.1372(3) 0.7145(5) -0.0285(3) 0.0205(9) Uani d . 1
H H22 0.1524 0.8436 -0.0264 0.025 Uiso calc R 1
C C23 0.0777(3) 0.6403(6) -0.1093(3) 0.0205(9) Uani d . 1
H H23 0.0527 0.718 -0.1621 0.025 Uiso calc R 1
C C24 0.0567(3) 0.4488(6) -0.1089(3) 0.0187(8) Uani d . 1
H H24 0.0164 0.3954 -0.1613 0.022 Uiso calc R 1
C C25 0.0959(3) 0.3368(6) -0.0305(3) 0.0178(8) Uani d . 1
H H25 0.0819 0.2072 -0.0318 0.021 Uiso calc R 1
N N1 0.1538(2) 0.4066(5) 0.0481(2) 0.0149(7) Uani d . 1
O O1 0.26931(19) 0.0826(4) 0.0638(2) 0.0193(6) Uani d . 1
O O2 0.32142(19) 0.4095(4) 0.1875(2) 0.0192(6) Uani d . 1
O O11 0.3032(2) -0.0437(5) 0.3404(2) 0.0356(8) Uani d . 1
O O12 0.1301(2) 0.4540(4) 0.3090(2) 0.0274(7) Uani d . 1
O O13 0.0548(2) -0.0508(4) 0.1444(2) 0.0237(7) Uani d . 1
F F1 0.4843(2) 0.5667(5) 0.2568(2) 0.0587(10) Uani d . 1
F F2 0.3971(3) 0.7446(4) 0.1556(3) 0.0615(11) Uani d . 1
F F3 0.5014(2) 0.5958(6) 0.1124(3) 0.0682(11) Uani d . 1
Re Re1 0.213272(11) 0.21860(2) 0.171210(11) 0.01468(6) Uani d . 1

loop_
_atom_site_aniso_label
_atom_site_aniso_U_11
_atom_site_aniso_U_22
_atom_site_aniso_U_33
_atom_site_aniso_U_12
_atom_site_aniso_U_13
_atom_site_aniso_U_23
C1 0.023(2) 0.020(2) 0.019(2) 0.0079(17) 0.0038(17) 0.0041(17)
C2 0.017(2) 0.031(2) 0.024(2) -0.0022(18) 0.0096(19) 0.0017(18)
C3 0.017(2) 0.022(2) 0.024(2) -0.0005(17) 0.0029(18) 0.0071(17)
C4 0.032(3) 0.029(2) 0.029(2) 0.005(2) 0.015(2) -0.0023(19)
C5 0.026(3) 0.031(2) 0.033(3) -0.010(2) 0.011(2) -0.001(2)
C11 0.022(2) 0.020(2) 0.025(2) -0.0016(17) 0.0051(19) -0.0013(17)
C12 0.022(2) 0.0168(19) 0.020(2) -0.0029(16) 0.0072(17) 0.0033(16)
C13 0.024(2) 0.0153(19) 0.015(2) 0.0023(16) 0.0068(17) -0.0007(15)
C21 0.021(2) 0.0140(18) 0.022(2) -0.0033(16) 0.0064(18) -0.0050(16)
C22 0.025(2) 0.0113(17) 0.027(2) -0.0011(16) 0.0108(19) -0.0009(16)
C23 0.026(2) 0.0166(19) 0.020(2) 0.0018(17) 0.0068(18) 0.0042(16)
C24 0.020(2) 0.021(2) 0.015(2) 0.0006(16) 0.0035(17) -0.0022(15)
C25 0.022(2) 0.0154(17) 0.017(2) -0.0015(16) 0.0072(17) -0.0024(16)
N1 0.0179(18) 0.0149(15) 0.0124(16) -0.0004(13) 0.0049(14) -0.0005(12)
O1 0.0229(16) 0.0155(13) 0.0214(15) 0.0009(12) 0.0093(13) -0.0006(11)
O2 0.0173(15) 0.0203(14) 0.0205(15) -0.0051(11) 0.0056(12) -0.0016(12)
O11 0.039(2) 0.0347(19) 0.0300(19) 0.0023(15) 0.0004(16) 0.0119(15)
O12 0.036(2) 0.0215(15) 0.0304(18) 0.0001(13) 0.0198(15) -0.0045(13)
O13 0.0219(17) 0.0196(15) 0.0309(17) -0.0074(13) 0.0089(14) -0.0033(13)
F1 0.059(2) 0.057(2) 0.050(2) -0.0246(18) -0.0092(18) -0.0007(17)
F2 0.050(2) 0.0276(16) 0.104(3) -0.0086(15) 0.011(2) 0.0036(18)
F3 0.060(2) 0.070(2) 0.088(3) -0.034(2) 0.045(2) -0.019(2)
Re1 0.01714(10) 0.01195(8) 0.01581(9) -0.00153(6) 0.00557(6) -0.00083(6)

loop_
_atom_type_symbol
_atom_type_description
_atom_type_scat_dispersion_real
_atom_type_scat_dispersion_imag
_atom_type_scat_source
C C 0.0033 0.0016 'International Tables Vol C Tables 4.2.6.8 and 6.1.1.4'
H H 0 0 'International Tables Vol C Tables 4.2.6.8 and 6.1.1.4'
N N 0.0061 0.0033 'International Tables Vol C Tables 4.2.6.8 and 6.1.1.4'
O O 0.0106 0.006 'International Tables Vol C Tables 4.2.6.8 and 6.1.1.4'
F F 0.0171 0.0103 'International Tables Vol C Tables 4.2.6.8 and 6.1.1.4'
Re Re -1.0185 7.231 'International Tables Vol C Tables 4.2.6.8 and 6.1.1.4'

loop_
_geom_angle_atom_site_label_1
_geom_angle_atom_site_label_2
_geom_angle_atom_site_label_3
_geom_angle
O1 C1 C2 125.0(4)
O1 C1 C4 116.3(4)
C2 C1 C4 118.7(4)
C3 C2 C1 124.6(4)
C3 C2 H2 117.7
C1 C2 H2 117.7
O2 C3 C2 129.2(4)
O2 C3 C5 111.3(4)
C2 C3 C5 119.5(4)
C1 C4 H4A 109.5
C1 C4 H4B 109.5
H4A C4 H4B 109.5
C1 C4 H4C 109.5
H4A C4 H4C 109.5
H4B C4 H4C 109.5
F1 C5 F3 108.3(4)
F1 C5 F2 106.8(4)
F3 C5 F2 105.9(4)
F1 C5 C3 111.4(4)
F3 C5 C3 114.4(4)
F2 C5 C3 109.7(4)
O11 C11 Re1 177.7(4)
O12 C12 Re1 177.4(3)
O13 C13 Re1 178.3(4)
N1 C21 C22 122.5(4)
N1 C21 H21 118.8
C22 C21 H21 118.8
C21 C22 C23 119.6(4)
C21 C22 H22 120.2
C23 C22 H22 120.2
C24 C23 C22 118.2(4)
C24 C23 H23 120.9
C22 C23 H23 120.9
C25 C24 C23 119.6(4)
C25 C24 H24 120.2
C23 C24 H24 120.2
N1 C25 C24 122.9(4)
N1 C25 H25 118.6
C24 C25 H25 118.6
C25 N1 C21 117.3(3)
C25 N1 Re1 120.8(3)
C21 N1 Re1 121.9(3)
C1 O1 Re1 129.3(3)
C3 O2 Re1 126.7(3)
C12 Re1 C13 87.55(17)
C12 Re1 C11 90.32(18)
C13 Re1 C11 87.88(18)
C12 Re1 O2 92.70(14)
C13 Re1 O2 178.20(14)
C11 Re1 O2 93.89(15)
C12 Re1 O1 174.14(14)
C13 Re1 O1 94.59(14)
C11 Re1 O1 95.20(15)
O2 Re1 O1 84.99(11)
C12 Re1 N1 91.68(15)
C13 Re1 N1 94.55(15)
C11 Re1 N1 176.91(15)
O2 Re1 N1 83.67(12)
O1 Re1 N1 82.72(11)

loop_
_geom_bond_atom_site_label_1
_geom_bond_atom_site_label_2
_geom_bond_distance
C1 O1 1.263(5)
C1 C2 1.409(6)
C1 C4 1.513(6)
C2 C3 1.369(6)
C2 H2 0.93
C3 O2 1.269(5)
C3 C5 1.514(6)
C4 H4A 0.96
C4 H4B 0.96
C4 H4C 0.96
C5 F1 1.298(6)
C5 F3 1.317(5)
C5 F2 1.353(6)
C11 O11 1.144(5)
C11 Re1 1.932(5)
C12 O12 1.143(5)
C12 Re1 1.906(4)
C13 O13 1.150(5)
C13 Re1 1.906(4)
C21 N1 1.360(5)
C21 C22 1.370(6)
C21 H21 0.93
C22 C23 1.392(6)
C22 H22 0.93
C23 C24 1.377(6)
C23 H23 0.93
C24 C25 1.376(6)
C24 H24 0.93
C25 N1 1.347(5)
C25 H25 0.93
N1 Re1 2.202(3)
O1 Re1 2.135(3)
O2 Re1 2.117(3)

loop_
_geom_hbond_atom_site_label_D
_geom_hbond_atom_site_label_H
_geom_hbond_atom_site_label_A
_geom_hbond_site_symmetry_A
_geom_hbond_distance_DH
_geom_hbond_distance_HA
_geom_hbond_distance_DA
_geom_hbond_angle_DHA
C2 H2 F3 3_665 0.93 2.55 3.407(6) 152.9
C22 H22 O1 1_565 0.93 2.58 3.360(5) 142
